data_9002276
loop_
_publ_author_name
'Oberti, R.'
'Vannucci, R.'
'Zanetti, A.'
'Tiepolo, M.'
'Brumm, R. C.'

_publ_section_title
;A Crystal Chemical re-evaluation of amphibole/melt and
 amphibole/clinopyroxene DTi values in petrogenetic studies SAMPLE 10
;
_journal_name_full 'American Mineralogist'
_journal_page_first 407
_journal_page_last 419
_journal_volume 85
_journal_year 2000
_chemical_formula_sum 'Al2.65 Ca3.16 F0.04 Fe2.08 H2 K0.35 Mg2.44 Na1.44 O23.96 Si6 Ti0.55'
_chemical_name_mineral Pargasite
_space_group_IT_number 12
_symmetry_space_group_name_Hall '-C 2y'
_symmetry_space_group_name_H-M 'C 1 2/m 1'
_cell_angle_alpha 90
_cell_angle_beta 105.08
_cell_angle_gamma 90
_cell_formula_units_Z 2
_cell_length_a 9.865
_cell_length_b 18.059
_cell_length_c 5.314
_cell_volume 914.099
_database_code_amcsd 0002360
_exptl_crystal_density_diffrn 3.638
_cod_original_formula_sum 'O23.96 F.04 Si6 Al2.65 Fe2.08 Ti.55 Mg2.44 Ca3.16 Na1.44 K.35 H2'
_cod_database_code 9002276

loop_
_space_group_symop_operation_xyz
x,y,z
1/2+x,1/2+y,z
x,-y,z
1/2+x,1/2-y,z
-x,y,-z
1/2-x,1/2+y,-z
-x,-y,-z
1/2-x,1/2-y,-z

loop_
_atom_site_aniso_label
_atom_site_aniso_U_11
_atom_site_aniso_U_22
_atom_site_aniso_U_33
_atom_site_aniso_U_12
_atom_site_aniso_U_13
_atom_site_aniso_U_23
O1 0.00919 0.01652 0.01054 -0.00087 0.00149 -0.00047
O2 0.00965 0.01157 0.01160 0.00087 0.00074 0.00282
O3 0.00919 0.01817 0.01787 0.00000 0.00272 0.00000
F3 0.00919 0.01817 0.01787 0.00000 0.00272 0.00000
O-h3 0.00919 0.01817 0.01787 0.00000 0.00272 0.00000
O4 0.01839 0.01157 0.01400 -0.00261 0.00396 0.00235
O5 0.01103 0.01817 0.01240 -0.00087 0.00124 0.00610
O6 0.01103 0.01983 0.01560 0.00174 0.00248 -0.00563
O7 0.01379 0.01487 0.02187 0.00000 0.00149 0.00000
SiT1 0.00689 0.00661 0.00694 -0.00087 0.00149 -0.00047
AlT1 0.00689 0.00661 0.00694 -0.00087 0.00149 -0.00047
SiT2 0.00689 0.00661 0.00667 -0.00087 0.00149 0.00047
AlT2 0.00689 0.00661 0.00667 -0.00087 0.00149 0.00047
AlM1 0.01103 0.01652 0.00774 0.00000 0.00421 0.00000
FeM1 0.01103 0.01652 0.00774 0.00000 0.00421 0.00000
TiM1 0.01103 0.01652 0.00774 0.00000 0.00421 0.00000
MgM1 0.01103 0.01652 0.00774 0.00000 0.00421 0.00000
AlM2 0.00781 0.00826 0.00854 0.00000 0.00248 0.00000
FeM2 0.00781 0.00826 0.00854 0.00000 0.00248 0.00000
TiM2 0.00781 0.00826 0.00854 0.00000 0.00248 0.00000
MgM2 0.00781 0.00826 0.00854 0.00000 0.00248 0.00000
AlM3 0.01011 0.00496 0.00720 0.00000 0.00025 0.00000
FeM3 0.01011 0.00496 0.00720 0.00000 0.00025 0.00000
TiM3 0.01011 0.00496 0.00720 0.00000 0.00025 0.00000
MgM3 0.01011 0.00496 0.00720 0.00000 0.00025 0.00000
MgM4 0.01333 0.01157 0.01294 0.00000 0.00792 0.00000
FeM4 0.01333 0.01157 0.01294 0.00000 0.00792 0.00000
CaM4 0.01333 0.01157 0.01294 0.00000 0.00792 0.00000
NaM4 0.01333 0.01157 0.01294 0.00000 0.00792 0.00000
NaA 0.05010 0.03304 0.06989 0.00000 0.05794 0.00000
KA 0.05010 0.03304 0.06989 0.00000 0.05794 0.00000
NaAM 0.04734 0.01322 0.03881 0.00000 0.02748 0.00000
KAM 0.04734 0.01322 0.03881 0.00000 0.02748 0.00000
NaA2 0.06297 0.03635 0.07909 0.00000 0.05546 0.00000
KA2 0.06297 0.03635 0.07909 0.00000 0.05546 0.00000

loop_
_atom_site_label
_atom_site_fract_x
_atom_site_fract_y
_atom_site_fract_z
_atom_site_occupancy
_atom_site_U_iso_or_equiv
_atom_site_type_symbol
_atom_site_attached_hydrogens
O1 0.10707 0.08827 0.21662 1.00000 ? O 0
O2 0.11946 0.17302 0.73086 1.00000 ? O 0
O3 0.10819 0.00000 0.71252 0.45000 ? O 0
F3 0.10819 0.00000 0.71252 0.02000 ? F 0
O-h3 0.10819 0.00000 0.71252 0.53000 ? O 0
O4 0.36752 0.24969 0.78788 1.00000 ? O 0
O5 0.35005 0.13930 0.10825 1.00000 ? O 0
O6 0.34471 0.11667 0.60706 1.00000 ? O 0
O7 0.34018 0.00000 0.27808 1.00000 ? O 0
SiT1 0.28158 0.08550 0.30178 0.75000 ? Si 0
AlT1 0.28158 0.08550 0.30178 0.25000 ? Al 0
SiT2 0.29123 0.17251 0.81041 0.75000 ? Si 0
AlT2 0.29123 0.17251 0.81041 0.25000 ? Al 0
AlM1 0.00000 0.08707 0.50000 0.13000 ? Al 0
FeM1 0.00000 0.08707 0.50000 0.32000 ? Fe 0
TiM1 0.00000 0.08707 0.50000 0.11000 ? Ti 0
MgM1 0.00000 0.08707 0.50000 0.44000 ? Mg 0
AlM2 0.00000 0.17802 0.00000 0.13000 ? Al 0
FeM2 0.00000 0.17802 0.00000 0.32000 ? Fe 0
TiM2 0.00000 0.17802 0.00000 0.11000 ? Ti 0
MgM2 0.00000 0.17802 0.00000 0.44000 ? Mg 0
AlM3 0.00000 0.00000 0.00000 0.13000 ? Al 0
FeM3 0.00000 0.00000 0.00000 0.32000 ? Fe 0
TiM3 0.00000 0.00000 0.00000 0.11000 ? Ti 0
MgM3 0.00000 0.00000 0.00000 0.44000 ? Mg 0
MgM4 0.00000 0.27856 0.50000 0.06000 ? Mg 0
FeM4 0.00000 0.27856 0.50000 0.12000 ? Fe 0
CaM4 0.00000 0.27856 0.50000 0.79000 ? Ca 0
NaM4 0.00000 0.27856 0.50000 0.03000 ? Na 0
NaA 0.00000 0.50000 0.00000 0.26000 ? Na 0
KA 0.00000 0.50000 0.00000 0.07000 ? K 0
NaAM 0.05402 0.50000 0.10389 0.26000 ? Na 0
KAM 0.05402 0.50000 0.10389 0.07000 ? K 0
NaA2 0.00000 0.47186 0.00000 0.27000 ? Na 0
KA2 0.00000 0.47186 0.00000 0.07000 ? K 0
H 0.18507 0.00000 0.75975 1.00000 0.01267 H 0
MgM42 0.00000 0.25700 0.50000 0.06000 0.01809 Mg 0
FeM42 0.00000 0.25700 0.50000 0.12000 0.01809 Fe 0
CaM42 0.00000 0.25700 0.50000 0.79000 0.01809 Ca 0
NaM42 0.00000 0.25700 0.50000 0.03000 0.01809 Na 0

loop_
_cod_changelog_entry_id
_cod_changelog_entry_author
_cod_changelog_entry_date
_cod_changelog_entry_text
1
;cod-tools version 3.8.0
Id: cif_guess_AMCSD_atom_types 9581 2023-05-17 12:35:41Z saulius
;
2023-05-18T08:40:07+03:00
;Derived atom types and hydrogen counts
from atom names that follow the AMCSD naming convention
(Wat == water, O-H == hydroxyl).
;
2
;cod-tools version 3.10.1
Id: cif_fix_AMCSD_aniso_labels 10200 2024-08-01 14:09:44Z saulius
;
2024-08-02T12:20:12+03:00
;Changed the following '_atom_site_aniso_label' values:
'Oh3' -> 'O-h3'
;

loop_
_cod_related_entry_id
_cod_related_entry_database
_cod_related_entry_code
1 AMCSD 0002360
